data_7158974
loop_
_publ_author_name
'Sunke, Rajnikanth'
'Ahmed Khan, Shabbir'
'Kumara Swamy, K. C.'

_publ_section_title
;
 Pd-catalysed intramolecular transformations of
 indolylbenzenesulfonamides: ortho-sulfonamido-bi(hetero)aryls via
 C2-arylation and polycyclic sultams via C3 arylation
;
_journal_name_full 'Organic &amp; Biomolecular Chemistry'
_journal_paper_doi 10.1039/D2OB01610A
_journal_year 2022
_chemical_formula_sum 'C17 H17 I N2 O2 S'
_chemical_formula_weight 440.29
_space_group_IT_number 14
_space_group_name_Hall '-P 2ybc'
_space_group_name_H-M_alt 'P 1 21/c 1'
_symmetry_cell_setting monoclinic
_symmetry_space_group_name_H-M 'P 1 21/c 1'
_atom_sites_solution_hydrogens geom
_atom_sites_solution_primary direct
_atom_sites_solution_secondary difmap
_audit_block_doi 10.5517/ccdc.csd.cc2cxc8y
_audit_creation_method 'CrysAlisPro 1.171.40.35a (Rigaku OD, 2018)'
_audit_update_record
;
2022-08-17 deposited with the CCDC.	2022-10-27 downloaded from the CCDC.
;
_cell_angle_alpha 90.00
_cell_angle_beta 112.875(8)
_cell_angle_gamma 90.00
_cell_formula_units_Z 4
_cell_length_a 6.2737(4)
_cell_length_b 18.0774(6)
_cell_length_c 16.6031(8)
_cell_measurement_reflns_used 6561
_cell_measurement_temperature 297.54(10)
_cell_measurement_theta_max 26.6990
_cell_measurement_theta_min 2.2520
_cell_volume 1734.91(18)
_computing_cell_refinement 'CrysAlisPro 1.171.40.35a (Rigaku OD, 2018)'
_computing_data_collection 'CrysAlisPro 1.171.40.35a (Rigaku OD, 2018)'
_computing_data_reduction 'CrysAlisPro 1.171.40.35a (Rigaku OD, 2018)'
_computing_structure_refinement 'SHELXL-97 (Sheldrick, 1997)'
_computing_structure_solution 'SHELXS-97 (Sheldrick, 1990)'
_diffrn_ambient_temperature 297.54(10)
_diffrn_measured_fraction_theta_full acta50
_diffrn_measured_fraction_theta_max 0.823
_diffrn_measurement_device_type 'XtaLAB Synergy, Single source at offset/far, HyPix3000'
_diffrn_measurement_method '\w scans'
_diffrn_radiation_monochromator graphite
_diffrn_radiation_source 'fine-focus sealed tube'
_diffrn_radiation_type MoK\a
_diffrn_radiation_wavelength 0.71073
_diffrn_reflns_av_R_equivalents 0.0216
_diffrn_reflns_av_sigmaI/netI 0.0215
_diffrn_reflns_limit_h_max 7
_diffrn_reflns_limit_h_min -7
_diffrn_reflns_limit_k_max 21
_diffrn_reflns_limit_k_min -21
_diffrn_reflns_limit_l_max 19
_diffrn_reflns_limit_l_min -19
_diffrn_reflns_number 8461
_diffrn_reflns_theta_full 25.00
_diffrn_reflns_theta_max 25.00
_diffrn_reflns_theta_min 2.25
_exptl_absorpt_coefficient_mu 1.976
_exptl_absorpt_correction_T_max 0.8269
_exptl_absorpt_correction_T_min 0.6933
_exptl_absorpt_correction_type multi-scan
_exptl_absorpt_process_details 'CrysAlisPro 1.171.40.35a (Rigaku Oxford Diffraction, 2018)'
_exptl_crystal_colour COLOURLESS
_exptl_crystal_density_diffrn 1.686
_exptl_crystal_density_method 'not measured'
_exptl_crystal_description BLOCK
_exptl_crystal_F_000 872
_exptl_crystal_recrystallization_method 'Re-crystallisation from solvent'
_exptl_crystal_size_max 0.20
_exptl_crystal_size_mid 0.15
_exptl_crystal_size_min 0.10
_refine_diff_density_max 0.883
_refine_diff_density_min -0.705
_refine_diff_density_rms 0.078
_refine_ls_extinction_expression Fc^*^=kFc[1+0.001xFc^2^\l^3^/sin(2\q)]^-1/4^
_refine_ls_extinction_method SHELXL
_refine_ls_goodness_of_fit_ref 1.074
_refine_ls_hydrogen_treatment mixed
_refine_ls_matrix_type full
_refine_ls_number_parameters 212
_refine_ls_number_reflns 2513
_refine_ls_number_restraints 0
_refine_ls_restrained_S_all 1.074
_refine_ls_R_factor_all 0.0458
_refine_ls_R_factor_gt 0.0405
_refine_ls_shift/su_max 0.000
_refine_ls_shift/su_mean 0.000
_refine_ls_structure_factor_coef Fsqd
_refine_ls_weighting_details 'calc w=1/[\s^2^(Fo^2^)+(0.0631P)^2^+2.6845P] where P=(Fo^2^+2Fc^2^)/3'
_refine_ls_weighting_scheme calc
_refine_ls_wR_factor_gt 0.1171
_refine_ls_wR_factor_ref 0.1204
_reflns_number_gt 2177
_reflns_number_total 2513
_reflns_threshold_expression >2sigma(I)
_cod_data_source_file d2ob01610a2.cif
_cod_data_source_block Compound5aa
_cod_original_cell_volume 1734.91(15)
_cod_original_sg_symbol_H-M P2(1)/c
_cod_database_code 7158974

loop_
_symmetry_equiv_pos_as_xyz
'x, y, z'
'-x, y+1/2, -z+1/2'
'-x, -y, -z'
'x, -y-1/2, z-1/2'

loop_
_atom_site_label
_atom_site_type_symbol
_atom_site_fract_x
_atom_site_fract_y
_atom_site_fract_z
_atom_site_U_iso_or_equiv
_atom_site_adp_type
_atom_site_occupancy
_atom_site_symmetry_multiplicity
_atom_site_calc_flag
_atom_site_refinement_flags
_atom_site_disorder_assembly
_atom_site_disorder_group
I1 I 0.09277(9) 0.49080(2) 0.40766(3) 0.0739(3) Uani 1 1 d . . .
S1 S -0.0645(2) 0.48002(8) 0.17041(10) 0.0487(4) Uani 1 1 d . . .
O1 O -0.2101(6) 0.4587(2) 0.2135(3) 0.0637(11) Uani 1 1 d . . .
N1 N 0.0997(7) 0.3089(2) 0.2682(3) 0.0414(10) Uani 1 1 d . . .
O2 O -0.1639(8) 0.5118(2) 0.0854(3) 0.0687(12) Uani 1 1 d . . .
N2 N 0.0709(7) 0.4036(2) 0.1611(3) 0.0456(10) Uani 1 1 d . . .
C1 C 0.2646(9) 0.2786(3) 0.3401(3) 0.0433(13) Uani 1 1 d . . .
C8 C 0.2004(9) 0.3661(2) 0.2400(3) 0.0388(12) Uani 1 1 d . . .
C6 C 0.4741(9) 0.3173(3) 0.3584(3) 0.0452(13) Uani 1 1 d . . .
C7 C 0.4247(9) 0.3729(3) 0.2933(3) 0.0440(12) Uani 1 1 d . . .
H7 H 0.5283 0.4076 0.2884 0.053 Uiso 1 1 calc R . .
C16 C 0.2316(9) 0.5471(3) 0.3282(4) 0.0447(13) Uani 1 1 d . . .
C2 C 0.2566(11) 0.2175(3) 0.3909(4) 0.0567(15) Uani 1 1 d . . .
H2 H 0.1185 0.1925 0.3798 0.068 Uiso 1 1 calc R . .
C13 C 0.4524(10) 0.6248(3) 0.2403(4) 0.0554(15) Uani 1 1 d . . .
H13 H 0.5271 0.6507 0.2104 0.067 Uiso 1 1 calc R . .
C11 C 0.1552(9) 0.5399(3) 0.2371(3) 0.0431(12) Uani 1 1 d . . .
C9 C -0.1365(10) 0.2825(3) 0.2257(4) 0.0582(15) Uani 1 1 d . . .
H9A H -0.2132 0.2859 0.2655 0.087 Uiso 1 1 calc R . .
H9B H -0.1352 0.2319 0.2083 0.087 Uiso 1 1 calc R . .
H9C H -0.2172 0.3122 0.1750 0.087 Uiso 1 1 calc R . .
C12 C 0.2729(10) 0.5798(3) 0.1952(4) 0.0489(13) Uani 1 1 d . . .
H12 H 0.2271 0.5753 0.1350 0.059 Uiso 1 1 calc R . .
C15 C 0.4110(10) 0.5946(3) 0.3723(4) 0.0532(14) Uani 1 1 d . . .
H15 H 0.4551 0.6008 0.4322 0.064 Uiso 1 1 calc R . .
C14 C 0.5270(10) 0.6332(3) 0.3301(4) 0.0537(15) Uani 1 1 d . . .
C3 C 0.4536(13) 0.1959(4) 0.4560(4) 0.0712(19) Uani 1 1 d . . .
H3 H 0.4508 0.1546 0.4890 0.085 Uiso 1 1 calc R . .
C10 C 0.1865(11) 0.4074(3) 0.0980(4) 0.0599(15) Uani 1 1 d . . .
H10A H 0.2194 0.3582 0.0842 0.090 Uiso 1 1 calc R . .
H10B H 0.3283 0.4347 0.1236 0.090 Uiso 1 1 calc R . .
H10C H 0.0864 0.4318 0.0455 0.090 Uiso 1 1 calc R . .
C5 C 0.6731(12) 0.2945(4) 0.4272(4) 0.0623(16) Uani 1 1 d . . .
H5 H 0.8113 0.3199 0.4402 0.075 Uiso 1 1 calc R . .
C4 C 0.6640(13) 0.2339(4) 0.4758(4) 0.0737(19) Uani 1 1 d . . .
H4 H 0.7968 0.2179 0.5218 0.088 Uiso 1 1 calc R . .
C17 C 0.7240(12) 0.6841(4) 0.3801(5) 0.081(2) Uani 1 1 d . . .
H17A H 0.7293 0.6910 0.4382 0.121 Uiso 1 1 calc R . .
H17B H 0.7014 0.7311 0.3509 0.121 Uiso 1 1 calc R . .
H17C H 0.8670 0.6628 0.3831 0.121 Uiso 1 1 calc R . .

loop_
_atom_site_aniso_label
_atom_site_aniso_U_11
_atom_site_aniso_U_22
_atom_site_aniso_U_33
_atom_site_aniso_U_23
_atom_site_aniso_U_13
_atom_site_aniso_U_12
I1 0.0971(5) 0.0782(4) 0.0650(3) 0.0120(2) 0.0520(3) -0.0022(2)
S1 0.0385(9) 0.0560(8) 0.0507(8) 0.0094(6) 0.0165(8) 0.0024(6)
O1 0.043(2) 0.074(3) 0.082(3) 0.003(2) 0.034(3) -0.001(2)
N1 0.039(3) 0.042(2) 0.046(2) -0.0030(19) 0.019(2) -0.011(2)
O2 0.055(3) 0.081(3) 0.057(3) 0.021(2) 0.007(3) 0.007(2)
N2 0.045(3) 0.051(2) 0.043(2) 0.001(2) 0.020(2) -0.005(2)
C1 0.050(4) 0.043(3) 0.045(3) -0.005(2) 0.026(3) -0.005(2)
C8 0.045(3) 0.036(2) 0.043(3) 0.001(2) 0.026(3) -0.002(2)
C6 0.045(3) 0.048(3) 0.044(3) -0.001(2) 0.018(3) 0.003(2)
C7 0.035(3) 0.046(3) 0.052(3) 0.000(2) 0.018(3) -0.007(2)
C16 0.049(3) 0.041(3) 0.051(3) 0.011(2) 0.028(3) 0.007(3)
C2 0.070(4) 0.060(3) 0.052(3) 0.006(3) 0.035(4) -0.004(3)
C13 0.058(4) 0.045(3) 0.075(4) 0.008(3) 0.039(4) -0.003(3)
C11 0.043(3) 0.040(2) 0.050(3) 0.009(2) 0.023(3) 0.005(2)
C9 0.051(4) 0.061(3) 0.063(4) -0.008(3) 0.022(3) -0.022(3)
C12 0.055(4) 0.046(3) 0.051(3) 0.010(2) 0.026(3) 0.005(3)
C15 0.059(4) 0.048(3) 0.049(3) 0.003(3) 0.017(3) 0.012(3)
C14 0.045(4) 0.039(3) 0.076(4) 0.001(3) 0.022(4) 0.006(3)
C3 0.095(6) 0.071(4) 0.056(4) 0.023(3) 0.039(4) 0.017(4)
C10 0.073(4) 0.071(4) 0.049(3) 0.006(3) 0.038(3) 0.001(3)
C5 0.056(4) 0.069(4) 0.056(4) 0.002(3) 0.015(4) 0.000(3)
C4 0.072(5) 0.096(5) 0.047(4) 0.016(3) 0.017(4) 0.018(4)
C17 0.064(5) 0.060(4) 0.106(6) -0.012(4) 0.021(5) -0.010(3)

loop_
_atom_type_symbol
_atom_type_description
_atom_type_scat_dispersion_real
_atom_type_scat_dispersion_imag
_atom_type_scat_source
C C 0.0033 0.0016 'International Tables Vol C Tables 4.2.6.8 and 6.1.1.4'
H H 0.0000 0.0000 'International Tables Vol C Tables 4.2.6.8 and 6.1.1.4'
I I -0.4742 1.8119 'International Tables Vol C Tables 4.2.6.8 and 6.1.1.4'
N N 0.0061 0.0033 'International Tables Vol C Tables 4.2.6.8 and 6.1.1.4'
O O 0.0106 0.0060 'International Tables Vol C Tables 4.2.6.8 and 6.1.1.4'
S S 0.1246 0.1234 'International Tables Vol C Tables 4.2.6.8 and 6.1.1.4'

loop_
_geom_angle_atom_site_label_1
_geom_angle_atom_site_label_2
_geom_angle_atom_site_label_3
_geom_angle
_geom_angle_site_symmetry_1
_geom_angle_site_symmetry_3
_geom_angle_publ_flag
O1 S1 O2 119.4(3) . . ?
O1 S1 N2 106.0(2) . . ?
O2 S1 N2 106.6(3) . . ?
O1 S1 C11 110.5(2) . . ?
O2 S1 C11 108.0(3) . . ?
N2 S1 C11 105.4(2) . . ?
C1 N1 C8 107.9(4) . . ?
C1 N1 C9 125.5(4) . . ?
C8 N1 C9 126.5(5) . . ?
C8 N2 C10 114.3(4) . . ?
C8 N2 S1 116.2(3) . . ?
C10 N2 S1 115.7(3) . . ?
N1 C1 C2 130.9(5) . . ?
N1 C1 C6 108.5(4) . . ?
C2 C1 C6 120.5(5) . . ?
C7 C8 N1 110.1(4) . . ?
C7 C8 N2 130.0(4) . . ?
N1 C8 N2 119.8(5) . . ?
C5 C6 C1 119.7(5) . . ?
C5 C6 C7 134.2(5) . . ?
C1 C6 C7 106.1(5) . . ?
C8 C7 C6 107.4(4) . . ?
C8 C7 H7 126.3 . . ?
C6 C7 H7 126.3 . . ?
C15 C16 C11 119.8(4) . . ?
C15 C16 I1 114.8(4) . . ?
C11 C16 I1 125.4(4) . . ?
C3 C2 C1 118.4(6) . . ?
C3 C2 H2 120.8 . . ?
C1 C2 H2 120.8 . . ?
C12 C13 C14 121.3(5) . . ?
C12 C13 H13 119.3 . . ?
C14 C13 H13 119.3 . . ?
C12 C11 C16 117.6(5) . . ?
C12 C11 S1 116.1(4) . . ?
C16 C11 S1 126.1(4) . . ?
N1 C9 H9A 109.5 . . ?
N1 C9 H9B 109.5 . . ?
H9A C9 H9B 109.5 . . ?
N1 C9 H9C 109.5 . . ?
H9A C9 H9C 109.5 . . ?
H9B C9 H9C 109.5 . . ?
C13 C12 C11 121.5(5) . . ?
C13 C12 H12 119.3 . . ?
C11 C12 H12 119.3 . . ?
C16 C15 C14 121.9(5) . . ?
C16 C15 H15 119.0 . . ?
C14 C15 H15 119.0 . . ?
C15 C14 C13 117.8(5) . . ?
C15 C14 C17 120.8(6) . . ?
C13 C14 C17 121.4(5) . . ?
C2 C3 C4 122.1(6) . . ?
C2 C3 H3 119.0 . . ?
C4 C3 H3 119.0 . . ?
N2 C10 H10A 109.5 . . ?
N2 C10 H10B 109.5 . . ?
H10A C10 H10B 109.5 . . ?
N2 C10 H10C 109.5 . . ?
H10A C10 H10C 109.5 . . ?
H10B C10 H10C 109.5 . . ?
C4 C5 C6 119.4(6) . . ?
C4 C5 H5 120.3 . . ?
C6 C5 H5 120.3 . . ?
C5 C4 C3 120.0(6) . . ?
C5 C4 H4 120.0 . . ?
C3 C4 H4 120.0 . . ?
C14 C17 H17A 109.5 . . ?
C14 C17 H17B 109.5 . . ?
H17A C17 H17B 109.5 . . ?
C14 C17 H17C 109.5 . . ?
H17A C17 H17C 109.5 . . ?
H17B C17 H17C 109.5 . . ?

loop_
_geom_bond_atom_site_label_1
_geom_bond_atom_site_label_2
_geom_bond_distance
_geom_bond_site_symmetry_2
_geom_bond_publ_flag
I1 C16 2.104(4) . ?
S1 O1 1.416(4) . ?
S1 O2 1.423(4) . ?
S1 N2 1.661(4) . ?
S1 C11 1.764(6) . ?
N1 C1 1.354(6) . ?
N1 C8 1.385(5) . ?
N1 C9 1.452(7) . ?
N2 C8 1.417(6) . ?
N2 C10 1.490(6) . ?
C1 C2 1.402(7) . ?
C1 C6 1.413(7) . ?
C8 C7 1.345(7) . ?
C6 C5 1.387(8) . ?
C6 C7 1.420(7) . ?
C7 H7 0.9300 . ?
C16 C15 1.377(8) . ?
C16 C11 1.404(7) . ?
C2 C3 1.345(9) . ?
C2 H2 0.9300 . ?
C13 C12 1.355(8) . ?
C13 C14 1.387(8) . ?
C13 H13 0.9300 . ?
C11 C12 1.396(6) . ?
C9 H9A 0.9600 . ?
C9 H9B 0.9600 . ?
C9 H9C 0.9600 . ?
C12 H12 0.9300 . ?
C15 C14 1.380(7) . ?
C15 H15 0.9300 . ?
C14 C17 1.506(8) . ?
C3 C4 1.408(10) . ?
C3 H3 0.9300 . ?
C10 H10A 0.9600 . ?
C10 H10B 0.9600 . ?
C10 H10C 0.9600 . ?
C5 C4 1.376(9) . ?
C5 H5 0.9300 . ?
C4 H4 0.9300 . ?
C17 H17A 0.9600 . ?
C17 H17B 0.9600 . ?
C17 H17C 0.9600 . ?
